data_7718584
loop_
_publ_author_name
'Ataie, Saeed'
'Khanzadeh, Atousa'
'Tom Baker, R.'

_publ_section_title
;
 A palladium thiolate-SNS complex-catalyst for Mizoroki-Heck
 cross-coupling.
;
_journal_issue 20
_journal_name_full 'Dalton transactions (Cambridge, England : 2003)'
_journal_page_first 8050
_journal_page_last 8054
_journal_paper_doi 10.1039/d5dt01008j
_journal_volume 54
_journal_year 2025
_chemical_formula_moiety 'C52 H36 N4 Pd4 S8, 2(C6 H6)'
_chemical_formula_sum 'C64 H48 N4 Pd4 S8'
_chemical_formula_weight 1555.14
_space_group_crystal_system triclinic
_space_group_IT_number 2
_space_group_name_Hall '-P 1'
_space_group_name_H-M_alt 'P -1'
_atom_sites_solution_hydrogens geom
_atom_sites_solution_primary direct
_audit_update_record
;
2024-12-11 deposited with the CCDC.	2025-05-01 downloaded from the CCDC.
;
_cell_angle_alpha 100.302(2)
_cell_angle_beta 103.645(2)
_cell_angle_gamma 102.354(2)
_cell_formula_units_Z 2
_cell_length_a 11.3905(9)
_cell_length_b 16.2021(13)
_cell_length_c 16.8244(13)
_cell_measurement_reflns_used 8528
_cell_measurement_temperature 100(2)
_cell_measurement_theta_max 26.37
_cell_measurement_theta_min 2.26
_cell_volume 2860.2(4)
_computing_cell_refinement 'Bruker SAINT'
_computing_data_collection 'Bruker APEX3'
_computing_data_reduction 'Bruker SAINT'
_computing_structure_refinement 'SHELXL-2018/3 (Sheldrick, 2018)'
_computing_structure_solution
; 
 SHELXT 2014/5 (Sheldrick, 2014)
;
_diffrn_ambient_temperature 100(2)
_diffrn_measured_fraction_theta_full 1.000
_diffrn_measured_fraction_theta_max 0.992
_diffrn_measurement_device_type 'Bruker APEX-II CCD'
_diffrn_measurement_method '\w and \phi scans'
_diffrn_radiation_monochromator graphite
_diffrn_radiation_type MoK\a
_diffrn_radiation_wavelength 0.71073
_diffrn_reflns_av_R_equivalents 0.1175
_diffrn_reflns_av_unetI/netI 0.1484
_diffrn_reflns_Laue_measured_fraction_full 1.000
_diffrn_reflns_Laue_measured_fraction_max 0.992
_diffrn_reflns_limit_h_max 13
_diffrn_reflns_limit_h_min -14
_diffrn_reflns_limit_k_max 20
_diffrn_reflns_limit_k_min -20
_diffrn_reflns_limit_l_max 21
_diffrn_reflns_limit_l_min -21
_diffrn_reflns_number 37415
_diffrn_reflns_point_group_measured_fraction_full 1.000
_diffrn_reflns_point_group_measured_fraction_max 0.992
_diffrn_reflns_theta_full 25.242
_diffrn_reflns_theta_max 26.440
_diffrn_reflns_theta_min 1.283
_exptl_absorpt_coefficient_mu 1.576
_exptl_absorpt_correction_T_max 0.7454
_exptl_absorpt_correction_T_min 0.6850
_exptl_absorpt_correction_type multi-scan
_exptl_absorpt_process_details SADABS
_exptl_crystal_colour red
_exptl_crystal_density_diffrn 1.806
_exptl_crystal_description plate
_exptl_crystal_F_000 1544
_exptl_crystal_size_max 0.08
_exptl_crystal_size_mid 0.059
_exptl_crystal_size_min 0.025
_refine_diff_density_max 1.515
_refine_diff_density_min -1.537
_refine_diff_density_rms 0.234
_refine_ls_extinction_method none
_refine_ls_goodness_of_fit_ref 0.967
_refine_ls_hydrogen_treatment constr
_refine_ls_matrix_type full
_refine_ls_number_parameters 721
_refine_ls_number_reflns 11691
_refine_ls_number_restraints 36
_refine_ls_restrained_S_all 0.968
_refine_ls_R_factor_all 0.1345
_refine_ls_R_factor_gt 0.0582
_refine_ls_shift/su_max 0.001
_refine_ls_shift/su_mean 0.000
_refine_ls_structure_factor_coef Fsqd
_refine_ls_weighting_details 'w=1/[\s^2^(Fo^2^)+(0.0688P)^2^] where P=(Fo^2^+2Fc^2^)/3'
_refine_ls_weighting_scheme calc
_refine_ls_wR_factor_gt 0.1195
_refine_ls_wR_factor_ref 0.1549
_reflns_Friedel_coverage 0.000
_reflns_number_gt 6746
_reflns_number_total 11691
_reflns_threshold_expression 'I > 2\s(I)'
_cod_data_source_file d5dt01008j2.cif
_cod_data_source_block K1860
_cod_depositor_comments 'Adding full bibliography for 7718582--7718584.cif.'
_cod_database_code 7718584
_shelx_space_group_comment
;
The symmetry employed for this shelxl refinement is uniquely defined
by the following loop, which should always be used as a source of
symmetry information in preference to the above space-group names.
They are only intended as comments.
;
_shelx_shelxl_version_number 2018/3

loop_
_space_group_symop_operation_xyz
'x, y, z'
'-x, -y, -z'

loop_
_atom_site_label
_atom_site_type_symbol
_atom_site_fract_x
_atom_site_fract_y
_atom_site_fract_z
_atom_site_U_iso_or_equiv
_atom_site_adp_type
_atom_site_occupancy
_atom_site_site_symmetry_order
_atom_site_calc_flag
_atom_site_refinement_flags_posn
_atom_site_refinement_flags_adp
_atom_site_refinement_flags_occupancy
_atom_site_disorder_assembly
_atom_site_disorder_group
Pd1 Pd 0.59421(6) 0.21444(4) 0.57337(4) 0.01659(17) Uani 1 1 d . . . . .
Pd2 Pd 0.90121(6) 0.38514(4) 0.68574(4) 0.01693(17) Uani 1 1 d . . . . .
Pd3 Pd 0.65510(6) 0.25295(4) 0.77697(4) 0.01735(17) Uani 1 1 d . . . . .
Pd4 Pd 0.64926(6) 0.45547(4) 0.66441(4) 0.01690(17) Uani 1 1 d . . . . .
S1 S 0.78635(19) 0.28141(14) 0.56150(14) 0.0189(5) Uani 1 1 d . . . . .
S2 S 0.3946(2) 0.15377(14) 0.57235(15) 0.0215(5) Uani 1 1 d . . . . .
S3 S 0.85694(19) 0.28897(14) 0.76611(14) 0.0186(5) Uani 1 1 d . . . . .
S4 S 0.9631(2) 0.47063(14) 0.60240(14) 0.0207(5) Uani 1 1 d . . . . .
S5 S 0.62593(19) 0.38916(13) 0.77367(14) 0.0173(5) Uani 1 1 d . . . . .
S6 S 0.7059(2) 0.13018(14) 0.80367(15) 0.0238(5) Uani 1 1 d . . . . .
S7 S 0.5239(2) 0.33612(13) 0.56067(14) 0.0182(5) Uani 1 1 d . . . . .
S8 S 0.7361(2) 0.57912(14) 0.76852(15) 0.0234(5) Uani 1 1 d . . . . .
N1 N 0.6622(6) 0.1080(4) 0.5850(4) 0.0180(16) Uani 1 1 d . . . . .
N2 N 1.0032(6) 0.4721(4) 0.7958(4) 0.0198(16) Uani 1 1 d . . . . .
N3 N 0.4776(6) 0.2214(5) 0.7884(4) 0.0199(17) Uani 1 1 d . . . . .
N4 N 0.6772(6) 0.5123(5) 0.5679(4) 0.0204(17) Uani 1 1 d . . . . .
C1 C 0.8562(8) 0.1947(5) 0.5697(5) 0.0182(19) Uani 1 1 d . . . . .
C2 C 0.9765(8) 0.2037(5) 0.5641(6) 0.025(2) Uani 1 1 d . . . . .
H2 H 1.021088 0.257094 0.556809 0.030 Uiso 1 1 calc R U . . .
C3 C 1.0329(8) 0.1391(6) 0.5687(6) 0.027(2) Uani 1 1 d . . . . .
H3 H 1.116929 0.147391 0.566095 0.033 Uiso 1 1 calc R U . . .
C4 C 0.9666(9) 0.0598(6) 0.5774(7) 0.035(3) Uani 1 1 d . . . . .
H4 H 1.004395 0.013048 0.579486 0.041 Uiso 1 1 calc R U . . .
C5 C 0.8462(8) 0.0499(6) 0.5828(6) 0.028(2) Uani 1 1 d . . . . .
H5 H 0.801921 -0.003941 0.589585 0.034 Uiso 1 1 calc R U . . .
C6 C 0.7879(8) 0.1155(5) 0.5788(5) 0.020(2) Uani 1 1 d . . . . .
C7 C 0.6031(8) 0.0385(5) 0.6016(6) 0.023(2) Uani 1 1 d . . . . .
H7 H 0.649018 -0.003761 0.606279 0.028 Uiso 1 1 calc R U . . .
C8 C 0.4825(8) 0.0133(5) 0.6142(5) 0.0186(19) Uani 1 1 d . . . . .
C9 C 0.4559(8) -0.0666(6) 0.6388(6) 0.029(2) Uani 1 1 d . . . . .
H9 H 0.516919 -0.098678 0.642432 0.035 Uiso 1 1 calc R U . . .
C10 C 0.3490(8) -0.0997(6) 0.6575(6) 0.025(2) Uani 1 1 d . . . . .
H10 H 0.335274 -0.153450 0.673585 0.030 Uiso 1 1 calc R U . . .
C11 C 0.2609(8) -0.0533(6) 0.6525(6) 0.026(2) Uani 1 1 d . . . . .
H11 H 0.185446 -0.075277 0.665662 0.032 Uiso 1 1 calc R U . . .
C12 C 0.2796(8) 0.0236(6) 0.6290(6) 0.025(2) Uani 1 1 d . . . . .
H12 H 0.217002 0.054267 0.626887 0.030 Uiso 1 1 calc R U . . .
C13 C 0.3893(8) 0.0591(5) 0.6075(5) 0.019(2) Uani 1 1 d . . . . .
C14 C 0.9543(8) 0.3548(6) 0.8657(5) 0.021(2) Uani 1 1 d . . . . .
C15 C 0.9675(8) 0.3221(6) 0.9372(6) 0.025(2) Uani 1 1 d . . . . .
H15 H 0.913757 0.267682 0.935296 0.031 Uiso 1 1 calc R U . . .
C16 C 1.0576(8) 0.3678(6) 1.0104(6) 0.025(2) Uani 1 1 d . . . . .
H16 H 1.067319 0.344524 1.058792 0.030 Uiso 1 1 calc R U . . .
C17 C 1.1353(9) 0.4486(6) 1.0143(6) 0.029(2) Uani 1 1 d . . . . .
H17 H 1.198586 0.480339 1.064802 0.034 Uiso 1 1 calc R U . . .
C18 C 1.1186(8) 0.4815(6) 0.9436(6) 0.025(2) Uani 1 1 d . . . . .
H18 H 1.172449 0.536024 0.945994 0.030 Uiso 1 1 calc R U . . .
C19 C 1.0255(8) 0.4376(6) 0.8685(6) 0.024(2) Uani 1 1 d . . . . .
C20 C 1.0385(8) 0.5557(5) 0.8071(6) 0.024(2) Uani 1 1 d . . . . .
H20 H 1.067506 0.587278 0.864481 0.028 Uiso 1 1 calc R U . . .
C21 C 1.0410(7) 0.6087(6) 0.7474(5) 0.020(2) Uani 1 1 d . . . . .
C22 C 1.0816(8) 0.6999(5) 0.7819(6) 0.025(2) Uani 1 1 d . . . . .
H22 H 1.097357 0.721129 0.840923 0.030 Uiso 1 1 calc R U . . .
C23 C 1.0989(9) 0.7583(6) 0.7341(6) 0.027(2) Uani 1 1 d . . . . .
H23 H 1.125386 0.819077 0.759258 0.032 Uiso 1 1 calc R U . . .
C24 C 1.0773(8) 0.7278(6) 0.6475(6) 0.029(2) Uani 1 1 d . . . . .
H24 H 1.090043 0.767666 0.613312 0.034 Uiso 1 1 calc R U . . .
C25 C 1.0373(8) 0.6396(6) 0.6119(6) 0.026(2) Uani 1 1 d . . . . .
H25 H 1.023000 0.619781 0.552852 0.031 Uiso 1 1 calc R U . . .
C26 C 1.0170(7) 0.5778(5) 0.6593(6) 0.020(2) Uani 1 1 d . . . . .
C27 C 0.4645(8) 0.3644(5) 0.7634(5) 0.020(2) Uani 1 1 d . . . . .
C28 C 0.3955(8) 0.4236(6) 0.7507(6) 0.024(2) Uani 1 1 d . . . . .
H28 H 0.436547 0.479692 0.746853 0.028 Uiso 1 1 calc R U . . .
C29 C 0.2685(8) 0.4039(6) 0.7433(6) 0.030(2) Uani 1 1 d . . . . .
H29 H 0.223247 0.446224 0.735630 0.036 Uiso 1 1 calc R U . . .
C30 C 0.2076(9) 0.3205(6) 0.7474(6) 0.034(2) Uani 1 1 d . . . . .
H30 H 0.120270 0.305593 0.742003 0.040 Uiso 1 1 calc R U . . .
C31 C 0.2750(8) 0.2602(6) 0.7594(6) 0.029(2) Uani 1 1 d . . . . .
H31 H 0.232417 0.203077 0.759796 0.034 Uiso 1 1 calc R U . . .
C32 C 0.4045(8) 0.2811(5) 0.7710(5) 0.021(2) Uani 1 1 d . . . . .
C33 C 0.4302(8) 0.1585(6) 0.8213(6) 0.028(2) Uani 1 1 d . . . . .
H33 H 0.353135 0.160890 0.832844 0.033 Uiso 1 1 calc R U . . .
C34 C 0.4764(8) 0.0870(6) 0.8424(6) 0.027(2) Uani 1 1 d . . . . .
C35 C 0.3930(9) 0.0282(6) 0.8712(6) 0.032(2) Uani 1 1 d . . . . .
H35 H 0.316767 0.040090 0.876587 0.039 Uiso 1 1 calc R U . . .
C36 C 0.4207(10) -0.0447(6) 0.8911(6) 0.036(3) Uani 1 1 d . . . . .
H36 H 0.364994 -0.081970 0.911665 0.043 Uiso 1 1 calc R U . . .
C37 C 0.5270(9) -0.0642(6) 0.8817(6) 0.036(3) Uani 1 1 d . . . . .
H37 H 0.544554 -0.115966 0.894241 0.043 Uiso 1 1 calc R U . . .
C38 C 0.6104(9) -0.0091(6) 0.8538(6) 0.035(3) Uani 1 1 d . . . . .
H38 H 0.684995 -0.023716 0.848135 0.042 Uiso 1 1 calc R U . . .
C39 C 0.5885(9) 0.0671(6) 0.8338(6) 0.027(2) Uani 1 1 d . . . . .
C40 C 0.5755(7) 0.3664(6) 0.4759(5) 0.019(2) Uani 1 1 d . . . . .
C41 C 0.5434(8) 0.3066(6) 0.3988(6) 0.022(2) Uani 1 1 d . . . . .
H41 H 0.487898 0.250822 0.389963 0.027 Uiso 1 1 calc R U . . .
C42 C 0.5910(9) 0.3275(6) 0.3359(5) 0.026(2) Uani 1 1 d . . . . .
H42 H 0.568227 0.286667 0.283031 0.031 Uiso 1 1 calc R U . . .
C43 C 0.6743(8) 0.4099(6) 0.3494(6) 0.029(2) Uani 1 1 d . . . . .
H43 H 0.710943 0.423862 0.306680 0.035 Uiso 1 1 calc R U . . .
C44 C 0.7022(8) 0.4698(6) 0.4244(5) 0.024(2) Uani 1 1 d . . . . .
H44 H 0.756924 0.525741 0.432415 0.029 Uiso 1 1 calc R U . . .
C45 C 0.6528(8) 0.4509(5) 0.4887(5) 0.019(2) Uani 1 1 d . . . . .
C46 C 0.7126(8) 0.5941(6) 0.5717(6) 0.027(2) Uani 1 1 d . . . . .
H46 H 0.718046 0.607163 0.519596 0.032 Uiso 1 1 calc R U . . .
C47 C 0.7452(8) 0.6687(5) 0.6401(6) 0.024(2) Uani 1 1 d . . . . .
C48 C 0.7670(8) 0.7480(6) 0.6184(6) 0.029(2) Uani 1 1 d . . . . .
H48 H 0.763964 0.747987 0.561477 0.035 Uiso 1 1 calc R U . . .
C49 C 0.7925(10) 0.8260(6) 0.6744(7) 0.042(3) Uani 1 1 d . . . . .
H49 H 0.805425 0.878829 0.656613 0.051 Uiso 1 1 calc R U . . .
C50 C 0.7993(9) 0.8267(6) 0.7588(7) 0.035(3) Uani 1 1 d . . . . .
H50 H 0.815175 0.880060 0.798887 0.042 Uiso 1 1 calc R U . . .
C51 C 0.7829(9) 0.7498(6) 0.7826(6) 0.030(2) Uani 1 1 d . . . . .
H51 H 0.790374 0.750768 0.840192 0.036 Uiso 1 1 calc R U . . .
C52 C 0.7555(8) 0.6694(5) 0.7249(6) 0.024(2) Uani 1 1 d . . . . .
C53 C 1.0687(11) 0.1328(9) 0.8535(9) 0.063(3) Uani 1 1 d . . . . .
H53 H 1.039059 0.164049 0.813870 0.076 Uiso 1 1 calc R U . . .
C54 C 1.0241(12) 0.0448(9) 0.8362(9) 0.073(4) Uani 1 1 d . . . . .
H54 H 0.964329 0.013749 0.783924 0.088 Uiso 1 1 calc R U . . .
C55 C 1.0672(12) 0.0003(10) 0.8963(9) 0.071(4) Uani 1 1 d . . . . .
H55 H 1.038229 -0.061350 0.883660 0.086 Uiso 1 1 calc R U . . .
C56 C 1.1469(14) 0.0423(13) 0.9697(10) 0.097(5) Uani 1 1 d . . . . .
H56 H 1.169778 0.011030 1.010973 0.116 Uiso 1 1 calc R U . . .
C57 C 1.1975(15) 0.1303(14) 0.9878(11) 0.106(5) Uani 1 1 d . . . . .
H57 H 1.259052 0.159266 1.039915 0.127 Uiso 1 1 calc R U . . .
C58 C 1.1589(13) 0.1769(12) 0.9303(11) 0.096(5) Uani 1 1 d . . . . .
H58 H 1.192983 0.238203 0.942540 0.115 Uiso 1 1 calc R U . . .
C59 C 0.5867(10) 0.2981(6) 1.1077(7) 0.038(3) Uani 1 1 d . . . . .
H59 H 0.618161 0.267491 1.147380 0.046 Uiso 1 1 calc R U . . .
C60 C 0.6339(10) 0.3011(7) 1.0410(7) 0.043(3) Uani 1 1 d . . . . .
H60 H 0.697889 0.273593 1.034024 0.052 Uiso 1 1 calc R U . . .
C61 C 0.5853(12) 0.3460(8) 0.9824(7) 0.052(4) Uani 1 1 d . . . . .
H61 H 0.617146 0.350670 0.935634 0.062 Uiso 1 1 calc R U . . .
C62 C 0.4905(13) 0.3832(8) 0.9941(7) 0.059(4) Uani 1 1 d . . . . .
H62 H 0.453906 0.410884 0.953255 0.071 Uiso 1 1 calc R U . . .
C63 C 0.4498(11) 0.3808(8) 1.0613(7) 0.051(3) Uani 1 1 d . . . . .
H63 H 0.387580 0.409591 1.069225 0.062 Uiso 1 1 calc R U . . .
C64 C 0.4955(10) 0.3377(7) 1.1199(7) 0.042(3) Uani 1 1 d . . . . .
H64 H 0.464551 0.335458 1.167438 0.051 Uiso 1 1 calc R U . . .

loop_
_atom_site_aniso_label
_atom_site_aniso_U_11
_atom_site_aniso_U_22
_atom_site_aniso_U_33
_atom_site_aniso_U_23
_atom_site_aniso_U_13
_atom_site_aniso_U_12
Pd1 0.0168(3) 0.0131(3) 0.0203(4) 0.0051(3) 0.0057(3) 0.0036(3)
Pd2 0.0156(3) 0.0150(3) 0.0214(4) 0.0054(3) 0.0064(3) 0.0043(3)
Pd3 0.0162(3) 0.0157(4) 0.0220(4) 0.0068(3) 0.0066(3) 0.0052(3)
Pd4 0.0177(3) 0.0133(3) 0.0216(4) 0.0060(3) 0.0068(3) 0.0053(3)
S1 0.0183(11) 0.0164(11) 0.0239(13) 0.0065(9) 0.0089(10) 0.0040(9)
S2 0.0156(11) 0.0191(12) 0.0295(14) 0.0079(10) 0.0045(10) 0.0043(9)
S3 0.0151(11) 0.0179(11) 0.0226(13) 0.0061(9) 0.0052(9) 0.0033(9)
S4 0.0237(12) 0.0167(11) 0.0244(13) 0.0083(10) 0.0104(10) 0.0044(9)
S5 0.0200(11) 0.0154(11) 0.0197(12) 0.0065(9) 0.0076(10) 0.0069(9)
S6 0.0239(12) 0.0197(12) 0.0320(14) 0.0104(10) 0.0091(11) 0.0103(10)
S7 0.0206(11) 0.0135(11) 0.0218(13) 0.0049(9) 0.0068(10) 0.0060(9)
S8 0.0243(12) 0.0177(12) 0.0252(13) 0.0022(10) 0.0055(10) 0.0034(9)
N1 0.027(4) 0.016(4) 0.014(4) 0.001(3) 0.008(3) 0.010(3)
N2 0.017(4) 0.021(4) 0.021(4) 0.007(3) 0.005(3) 0.003(3)
N3 0.018(4) 0.026(4) 0.021(4) 0.006(3) 0.008(3) 0.013(3)
N4 0.014(4) 0.025(4) 0.027(5) 0.014(3) 0.004(3) 0.009(3)
C1 0.022(5) 0.018(5) 0.017(5) 0.008(4) 0.008(4) 0.002(4)
C2 0.031(5) 0.013(5) 0.034(6) 0.009(4) 0.017(5) 0.003(4)
C3 0.015(5) 0.034(6) 0.035(6) 0.007(5) 0.010(4) 0.008(4)
C4 0.031(6) 0.024(5) 0.060(8) 0.017(5) 0.024(5) 0.014(4)
C5 0.029(5) 0.017(5) 0.046(7) 0.007(4) 0.024(5) 0.007(4)
C6 0.027(5) 0.019(5) 0.017(5) 0.003(4) 0.008(4) 0.013(4)
C7 0.031(5) 0.011(5) 0.036(6) 0.006(4) 0.018(5) 0.012(4)
C8 0.025(5) 0.011(4) 0.017(5) 0.000(4) 0.004(4) 0.004(4)
C9 0.026(5) 0.025(5) 0.039(6) 0.012(5) 0.006(5) 0.011(4)
C10 0.021(5) 0.016(5) 0.037(6) 0.010(4) 0.010(4) -0.001(4)
C11 0.020(5) 0.019(5) 0.032(6) 0.004(4) 0.002(4) -0.003(4)
C12 0.016(5) 0.019(5) 0.041(6) 0.009(4) 0.010(4) 0.002(4)
C13 0.022(5) 0.007(4) 0.023(5) -0.003(4) 0.005(4) 0.002(4)
C14 0.017(5) 0.028(5) 0.016(5) 0.006(4) 0.003(4) 0.003(4)
C15 0.021(5) 0.029(5) 0.030(6) 0.009(4) 0.008(4) 0.010(4)
C16 0.032(6) 0.029(5) 0.022(5) 0.018(4) 0.012(4) 0.011(4)
C17 0.029(5) 0.029(6) 0.026(6) 0.001(4) 0.008(4) 0.010(4)
C18 0.022(5) 0.017(5) 0.034(6) 0.006(4) 0.003(4) 0.006(4)
C19 0.025(5) 0.023(5) 0.026(6) 0.005(4) 0.004(4) 0.011(4)
C20 0.023(5) 0.018(5) 0.034(6) 0.010(4) 0.011(4) 0.007(4)
C21 0.012(4) 0.027(5) 0.023(5) 0.008(4) 0.006(4) 0.006(4)
C22 0.027(5) 0.014(5) 0.036(6) 0.006(4) 0.015(4) 0.006(4)
C23 0.038(6) 0.017(5) 0.027(6) 0.005(4) 0.015(5) 0.004(4)
C24 0.026(5) 0.016(5) 0.043(7) 0.009(4) 0.011(5) 0.001(4)
C25 0.019(5) 0.026(5) 0.033(6) 0.003(4) 0.010(4) 0.006(4)
C26 0.014(4) 0.013(4) 0.035(6) 0.011(4) 0.009(4) 0.003(3)
C27 0.030(5) 0.017(5) 0.015(5) 0.000(4) 0.010(4) 0.013(4)
C28 0.016(5) 0.028(5) 0.034(6) 0.014(4) 0.009(4) 0.013(4)
C29 0.022(5) 0.034(6) 0.046(7) 0.018(5) 0.015(5) 0.019(4)
C30 0.037(6) 0.030(6) 0.045(7) 0.012(5) 0.026(5) 0.013(5)
C31 0.022(5) 0.021(5) 0.043(7) 0.010(5) 0.012(5) 0.003(4)
C32 0.027(5) 0.018(5) 0.018(5) -0.004(4) 0.009(4) 0.009(4)
C33 0.022(5) 0.030(6) 0.040(6) 0.013(5) 0.017(5) 0.013(4)
C34 0.024(5) 0.019(5) 0.030(6) 0.002(4) 0.000(4) 0.002(4)
C35 0.035(6) 0.022(5) 0.041(7) 0.010(5) 0.021(5) -0.002(4)
C36 0.043(6) 0.022(6) 0.045(7) 0.015(5) 0.014(5) 0.003(5)
C37 0.043(7) 0.020(5) 0.049(7) 0.022(5) 0.012(5) 0.008(5)
C38 0.031(6) 0.035(6) 0.045(7) 0.019(5) 0.010(5) 0.013(5)
C39 0.028(5) 0.027(5) 0.026(6) 0.005(4) 0.010(4) 0.005(4)
C40 0.009(4) 0.027(5) 0.026(5) 0.017(4) 0.004(4) 0.010(4)
C41 0.026(5) 0.015(5) 0.026(6) 0.001(4) 0.008(4) 0.008(4)
C42 0.035(6) 0.039(6) 0.009(5) 0.002(4) 0.006(4) 0.022(5)
C43 0.022(5) 0.048(7) 0.025(6) 0.019(5) 0.009(4) 0.013(5)
C44 0.024(5) 0.029(5) 0.022(6) 0.008(4) 0.004(4) 0.012(4)
C45 0.028(5) 0.023(5) 0.018(5) 0.011(4) 0.012(4) 0.020(4)
C46 0.019(5) 0.019(5) 0.045(6) 0.013(5) 0.007(4) 0.006(4)
C47 0.017(5) 0.014(5) 0.038(6) 0.006(4) -0.002(4) 0.008(4)
C48 0.026(5) 0.032(6) 0.031(6) 0.018(5) 0.003(4) 0.008(4)
C49 0.050(7) 0.017(6) 0.061(8) 0.022(5) 0.004(6) 0.012(5)
C50 0.040(6) 0.009(5) 0.054(8) -0.003(5) 0.014(5) 0.007(4)
C51 0.037(6) 0.015(5) 0.034(6) -0.003(4) 0.012(5) 0.005(4)
C52 0.018(5) 0.017(5) 0.038(6) 0.010(4) 0.006(4) 0.004(4)
C53 0.039(6) 0.076(6) 0.087(8) 0.034(6) 0.031(5) 0.014(5)
C54 0.050(8) 0.079(6) 0.076(8) 0.034(6) -0.006(6) 0.000(5)
C55 0.047(7) 0.089(9) 0.082(8) 0.046(6) 0.014(5) 0.010(6)
C56 0.047(8) 0.165(11) 0.080(8) 0.021(8) 0.013(6) 0.041(7)
C57 0.046(9) 0.163(11) 0.091(10) -0.005(8) 0.005(7) 0.037(7)
C58 0.050(7) 0.134(11) 0.100(9) -0.010(7) 0.025(5) 0.043(7)
C59 0.046(7) 0.030(6) 0.040(7) 0.015(5) 0.015(6) 0.005(5)
C60 0.032(6) 0.051(7) 0.033(7) -0.011(6) 0.008(5) 0.002(5)
C61 0.055(8) 0.056(8) 0.026(7) -0.001(6) 0.018(6) -0.022(6)
C62 0.090(11) 0.044(8) 0.026(7) 0.007(6) -0.011(7) 0.012(7)
C63 0.063(8) 0.067(9) 0.036(7) 0.022(6) 0.014(6) 0.034(7)
C64 0.051(7) 0.043(7) 0.035(7) 0.003(5) 0.020(6) 0.015(6)

loop_
_atom_type_symbol
_atom_type_description
_atom_type_scat_dispersion_real
_atom_type_scat_dispersion_imag
_atom_type_scat_source
C C 0.0033 0.0016 'International Tables Vol C Tables 4.2.6.8 and 6.1.1.4'
H H 0.0000 0.0000 'International Tables Vol C Tables 4.2.6.8 and 6.1.1.4'
N N 0.0061 0.0033 'International Tables Vol C Tables 4.2.6.8 and 6.1.1.4'
Pd Pd -0.9988 1.0072 'International Tables Vol C Tables 4.2.6.8 and 6.1.1.4'
S S 0.1246 0.1234 'International Tables Vol C Tables 4.2.6.8 and 6.1.1.4'

loop_
_geom_angle_atom_site_label_1
_geom_angle_atom_site_label_2
_geom_angle_atom_site_label_3
_geom_angle
_geom_angle_site_symmetry_1
_geom_angle_site_symmetry_3
_geom_angle_publ_flag
N1 Pd1 S2 97.5(2) . . ?
N1 Pd1 S1 87.0(2) . . ?
S2 Pd1 S1 173.51(9) . . ?
N1 Pd1 S7 178.3(2) . . ?
S2 Pd1 S7 84.22(8) . . ?
S1 Pd1 S7 91.33(8) . . ?
N1 Pd1 Pd3 84.31(18) . . ?
S2 Pd1 Pd3 84.98(6) . . ?
S1 Pd1 Pd3 100.20(6) . . ?
S7 Pd1 Pd3 95.71(6) . . ?
N2 Pd2 S4 95.1(2) . . ?
N2 Pd2 S3 86.5(2) . . ?
S4 Pd2 S3 172.51(8) . . ?
N2 Pd2 S1 177.9(2) . . ?
S4 Pd2 S1 86.38(8) . . ?
S3 Pd2 S1 91.86(8) . . ?
N3 Pd3 S6 97.0(2) . . ?
N3 Pd3 S3 179.2(2) . . ?
S6 Pd3 S3 82.75(8) . . ?
N3 Pd3 S5 85.6(2) . . ?
S6 Pd3 S5 169.91(9) . . ?
S3 Pd3 S5 94.48(8) . . ?
N3 Pd3 Pd1 100.2(2) . . ?
S6 Pd3 Pd1 102.06(6) . . ?
S3 Pd3 Pd1 80.58(6) . . ?
S5 Pd3 Pd1 86.98(6) . . ?
N4 Pd4 S8 95.9(2) . . ?
N4 Pd4 S7 86.1(2) . . ?
S8 Pd4 S7 168.44(8) . . ?
N4 Pd4 S5 177.4(2) . . ?
S8 Pd4 S5 84.51(8) . . ?
S7 Pd4 S5 94.08(8) . . ?
C1 S1 Pd1 97.8(3) . . ?
C1 S1 Pd2 102.3(3) . . ?
Pd1 S1 Pd2 109.86(9) . . ?
C13 S2 Pd1 109.2(3) . . ?
C14 S3 Pd2 98.2(3) . . ?
C14 S3 Pd3 107.1(3) . . ?
Pd2 S3 Pd3 117.41(9) . . ?
C26 S4 Pd2 109.3(3) . . ?
C27 S5 Pd3 98.5(3) . . ?
C27 S5 Pd4 104.8(3) . . ?
Pd3 S5 Pd4 123.04(9) . . ?
C39 S6 Pd3 110.4(3) . . ?
C40 S7 Pd4 97.3(3) . . ?
C40 S7 Pd1 103.0(3) . . ?
Pd4 S7 Pd1 110.89(9) . . ?
C52 S8 Pd4 109.9(3) . . ?
C7 N1 C6 119.0(7) . . ?
C7 N1 Pd1 124.8(6) . . ?
C6 N1 Pd1 116.1(5) . . ?
C20 N2 C19 117.5(7) . . ?
C20 N2 Pd2 126.1(6) . . ?
C19 N2 Pd2 116.0(5) . . ?
C33 N3 C32 116.6(7) . . ?
C33 N3 Pd3 126.2(6) . . ?
C32 N3 Pd3 116.4(5) . . ?
C46 N4 C45 118.8(8) . . ?
C46 N4 Pd4 127.2(7) . . ?
C45 N4 Pd4 114.0(5) . . ?
C2 C1 C6 119.7(8) . . ?
C2 C1 S1 119.8(6) . . ?
C6 C1 S1 120.4(6) . . ?
C3 C2 C1 122.0(8) . . ?
C3 C2 H2 119.0 . . ?
C1 C2 H2 119.0 . . ?
C2 C3 C4 119.1(8) . . ?
C2 C3 H3 120.4 . . ?
C4 C3 H3 120.4 . . ?
C5 C4 C3 119.4(9) . . ?
C5 C4 H4 120.3 . . ?
C3 C4 H4 120.3 . . ?
C6 C5 C4 121.9(9) . . ?
C6 C5 H5 119.0 . . ?
C4 C5 H5 119.0 . . ?
C5 C6 C1 117.8(8) . . ?
C5 C6 N1 123.7(8) . . ?
C1 C6 N1 118.6(7) . . ?
N1 C7 C8 132.3(8) . . ?
N1 C7 H7 113.9 . . ?
C8 C7 H7 113.9 . . ?
C13 C8 C7 128.0(8) . . ?
C13 C8 C9 117.0(8) . . ?
C7 C8 C9 114.9(8) . . ?
C10 C9 C8 124.0(9) . . ?
C10 C9 H9 118.0 . . ?
C8 C9 H9 118.0 . . ?
C9 C10 C11 118.0(8) . . ?
C9 C10 H10 121.0 . . ?
C11 C10 H10 121.0 . . ?
C12 C11 C10 121.3(9) . . ?
C12 C11 H11 119.3 . . ?
C10 C11 H11 119.3 . . ?
C11 C12 C13 122.0(8) . . ?
C11 C12 H12 119.0 . . ?
C13 C12 H12 119.0 . . ?
C8 C13 C12 117.6(8) . . ?
C8 C13 S2 125.9(7) . . ?
C12 C13 S2 116.5(7) . . ?
C15 C14 C19 121.0(8) . . ?
C15 C14 S3 120.8(7) . . ?
C19 C14 S3 118.0(7) . . ?
C16 C15 C14 120.3(9) . . ?
C16 C15 H15 119.8 . . ?
C14 C15 H15 119.8 . . ?
C15 C16 C17 120.2(9) . . ?
C15 C16 H16 119.9 . . ?
C17 C16 H16 119.9 . . ?
C18 C17 C16 118.8(9) . . ?
C18 C17 H17 120.6 . . ?
C16 C17 H17 120.6 . . ?
C17 C18 C19 122.4(9) . . ?
C17 C18 H18 118.8 . . ?
C19 C18 H18 118.8 . . ?
C18 C19 C14 116.9(8) . . ?
C18 C19 N2 123.4(8) . . ?
C14 C19 N2 119.7(8) . . ?
N2 C20 C21 130.7(9) . . ?
N2 C20 H20 114.7 . . ?
C21 C20 H20 114.7 . . ?
C26 C21 C22 118.2(8) . . ?
C26 C21 C20 125.7(8) . . ?
C22 C21 C20 115.8(8) . . ?
C23 C22 C21 122.7(9) . . ?
C23 C22 H22 118.7 . . ?
C21 C22 H22 118.7 . . ?
C22 C23 C24 119.1(8) . . ?
C22 C23 H23 120.5 . . ?
C24 C23 H23 120.5 . . ?
C25 C24 C23 119.7(9) . . ?
C25 C24 H24 120.1 . . ?
C23 C24 H24 120.1 . . ?
C24 C25 C26 122.5(9) . . ?
C24 C25 H25 118.7 . . ?
C26 C25 H25 118.7 . . ?
C25 C26 C21 117.7(8) . . ?
C25 C26 S4 115.4(7) . . ?
C21 C26 S4 126.9(6) . . ?
C28 C27 C32 119.3(8) . . ?
C28 C27 S5 122.4(7) . . ?
C32 C27 S5 118.3(6) . . ?
C27 C28 C29 122.1(9) . . ?
C27 C28 H28 118.9 . . ?
C29 C28 H28 118.9 . . ?
C28 C29 C30 118.8(9) . . ?
C28 C29 H29 120.6 . . ?
C30 C29 H29 120.6 . . ?
C31 C30 C29 119.8(9) . . ?
C31 C30 H30 120.1 . . ?
C29 C30 H30 120.1 . . ?
C30 C31 C32 121.5(9) . . ?
C30 C31 H31 119.2 . . ?
C32 C31 H31 119.2 . . ?
C31 C32 C27 118.2(8) . . ?
C31 C32 N3 122.6(8) . . ?
C27 C32 N3 119.2(8) . . ?
N3 C33 C34 130.4(8) . . ?
N3 C33 H33 114.8 . . ?
C34 C33 H33 114.8 . . ?
C39 C34 C35 118.2(9) . . ?
C39 C34 C33 127.9(8) . . ?
C35 C34 C33 113.8(8) . . ?
C36 C35 C34 121.3(9) . . ?
C36 C35 H35 119.4 . . ?
C34 C35 H35 119.4 . . ?
C37 C36 C35 120.4(9) . . ?
C37 C36 H36 119.8 . . ?
C35 C36 H36 119.8 . . ?
C36 C37 C38 120.2(9) . . ?
C36 C37 H37 119.9 . . ?
C38 C37 H37 119.9 . . ?
C37 C38 C39 122.1(9) . . ?
C37 C38 H38 119.0 . . ?
C39 C38 H38 119.0 . . ?
C38 C39 C34 117.8(8) . . ?
C38 C39 S6 115.7(7) . . ?
C34 C39 S6 126.5(7) . . ?
C41 C40 C45 120.6(8) . . ?
C41 C40 S7 120.3(7) . . ?
C45 C40 S7 119.1(7) . . ?
C42 C41 C40 120.4(8) . . ?
C42 C41 H41 119.8 . . ?
C40 C41 H41 119.8 . . ?
C41 C42 C43 119.7(8) . . ?
C41 C42 H42 120.2 . . ?
C43 C42 H42 120.2 . . ?
C44 C43 C42 119.8(8) . . ?
C44 C43 H43 120.1 . . ?
C42 C43 H43 120.1 . . ?
C43 C44 C45 121.6(9) . . ?
C43 C44 H44 119.2 . . ?
C45 C44 H44 119.2 . . ?
C44 C45 C40 117.8(8) . . ?
C44 C45 N4 123.7(8) . . ?
C40 C45 N4 118.5(7) . . ?
N4 C46 C47 131.5(9) . . ?
N4 C46 H46 114.3 . . ?
C47 C46 H46 114.3 . . ?
C48 C47 C52 118.0(8) . . ?
C48 C47 C46 115.0(9) . . ?
C52 C47 C46 127.0(8) . . ?
C49 C48 C47 123.4(10) . . ?
C49 C48 H48 118.3 . . ?
C47 C48 H48 118.3 . . ?
C48 C49 C50 118.7(9) . . ?
C48 C49 H49 120.7 . . ?
C50 C49 H49 120.7 . . ?
C51 C50 C49 119.2(9) . . ?
C51 C50 H50 120.4 . . ?
C49 C50 H50 120.4 . . ?
C50 C51 C52 122.3(9) . . ?
C50 C51 H51 118.9 . . ?
C52 C51 H51 118.9 . . ?
C47 C52 C51 118.5(8) . . ?
C47 C52 S8 126.8(7) . . ?
C51 C52 S8 114.7(7) . . ?
C54 C53 C58 119.4(15) . . ?
C54 C53 H53 120.3 . . ?
C58 C53 H53 120.3 . . ?
C53 C54 C55 119.3(14) . . ?
C53 C54 H54 120.4 . . ?
C55 C54 H54 120.4 . . ?
C56 C55 C54 121.2(16) . . ?
C56 C55 H55 119.4 . . ?
C54 C55 H55 119.4 . . ?
C55 C56 C57 121.0(19) . . ?
C55 C56 H56 119.5 . . ?
C57 C56 H56 119.5 . . ?
C56 C57 C58 119.9(18) . . ?
C56 C57 H57 120.1 . . ?
C58 C57 H57 120.1 . . ?
C57 C58 C53 119.1(18) . . ?
C57 C58 H58 120.4 . . ?
C53 C58 H58 120.4 . . ?
C60 C59 C64 122.4(11) . . ?
C60 C59 H59 118.8 . . ?
C64 C59 H59 118.8 . . ?
C59 C60 C61 118.0(11) . . ?
C59 C60 H60 121.0 . . ?
C61 C60 H60 121.0 . . ?
C62 C61 C60 119.0(11) . . ?
C62 C61 H61 120.5 . . ?
C60 C61 H61 120.5 . . ?
C63 C62 C61 120.9(12) . . ?
C63 C62 H62 119.5 . . ?
C61 C62 H62 119.5 . . ?
C62 C63 C64 121.6(12) . . ?
C62 C63 H63 119.2 . . ?
C64 C63 H63 119.2 . . ?
C59 C64 C63 118.0(11) . . ?
C59 C64 H64 121.0 . . ?
C63 C64 H64 121.0 . . ?

loop_
_geom_bond_atom_site_label_1
_geom_bond_atom_site_label_2
_geom_bond_distance
_geom_bond_site_symmetry_2
_geom_bond_publ_flag
Pd1 N1 2.057(7) . ?
Pd1 S2 2.270(2) . ?
Pd1 S1 2.297(2) . ?
Pd1 S7 2.306(2) . ?
Pd1 Pd3 3.2456(10) . ?
Pd2 N2 2.028(7) . ?
Pd2 S4 2.264(2) . ?
Pd2 S3 2.291(2) . ?
Pd2 S1 2.328(2) . ?
Pd3 N3 2.041(7) . ?
Pd3 S6 2.276(2) . ?
Pd3 S3 2.307(2) . ?
Pd3 S5 2.309(2) . ?
Pd4 N4 2.059(7) . ?
Pd4 S8 2.267(2) . ?
Pd4 S7 2.293(2) . ?
Pd4 S5 2.328(2) . ?
S1 C1 1.767(9) . ?
S2 C13 1.735(9) . ?
S3 C14 1.775(9) . ?
S4 C26 1.726(8) . ?
S5 C27 1.756(9) . ?
S6 C39 1.735(9) . ?
S7 C40 1.773(8) . ?
S8 C52 1.747(9) . ?
N1 C7 1.294(10) . ?
N1 C6 1.442(10) . ?
N2 C20 1.293(10) . ?
N2 C19 1.426(11) . ?
N3 C33 1.320(11) . ?
N3 C32 1.430(11) . ?
N4 C46 1.285(10) . ?
N4 C45 1.440(11) . ?
C1 C2 1.374(12) . ?
C1 C6 1.405(11) . ?
C2 C3 1.344(12) . ?
C2 H2 0.9500 . ?
C3 C4 1.395(12) . ?
C3 H3 0.9500 . ?
C4 C5 1.373(12) . ?
C4 H4 0.9500 . ?
C5 C6 1.370(12) . ?
C5 H5 0.9500 . ?
C7 C8 1.423(12) . ?
C7 H7 0.9500 . ?
C8 C13 1.414(11) . ?
C8 C9 1.424(11) . ?
C9 C10 1.353(12) . ?
C9 H9 0.9500 . ?
C10 C11 1.372(12) . ?
C10 H10 0.9500 . ?
C11 C12 1.363(12) . ?
C11 H11 0.9500 . ?
C12 C13 1.414(11) . ?
C12 H12 0.9500 . ?
C14 C15 1.389(12) . ?
C14 C19 1.397(12) . ?
C15 C16 1.368(12) . ?
C15 H15 0.9500 . ?
C16 C17 1.395(12) . ?
C16 H16 0.9500 . ?
C17 C18 1.378(12) . ?
C17 H17 0.9500 . ?
C18 C19 1.396(12) . ?
C18 H18 0.9500 . ?
C20 C21 1.435(12) . ?
C20 H20 0.9500 . ?
C21 C26 1.417(12) . ?
C21 C22 1.417(12) . ?
C22 C23 1.360(12) . ?
C22 H22 0.9500 . ?
C23 C24 1.396(12) . ?
C23 H23 0.9500 . ?
C24 C25 1.377(12) . ?
C24 H24 0.9500 . ?
C25 C26 1.402(12) . ?
C25 H25 0.9500 . ?
C27 C28 1.378(11) . ?
C27 C32 1.418(12) . ?
C28 C29 1.384(11) . ?
C28 H28 0.9500 . ?
C29 C30 1.403(12) . ?
C29 H29 0.9500 . ?
C30 C31 1.380(13) . ?
C30 H30 0.9500 . ?
C31 C32 1.399(12) . ?
C31 H31 0.9500 . ?
C33 C34 1.437(12) . ?
C33 H33 0.9500 . ?
C34 C39 1.415(12) . ?
C34 C35 1.429(12) . ?
C35 C36 1.362(13) . ?
C35 H35 0.9500 . ?
C36 C37 1.352(14) . ?
C36 H36 0.9500 . ?
C37 C38 1.384(13) . ?
C37 H37 0.9500 . ?
C38 C39 1.393(13) . ?
C38 H38 0.9500 . ?
C40 C41 1.389(12) . ?
C40 C45 1.409(12) . ?
C41 C42 1.360(12) . ?
C41 H41 0.9500 . ?
C42 C43 1.407(13) . ?
C42 H42 0.9500 . ?
C43 C44 1.369(12) . ?
C43 H43 0.9500 . ?
C44 C45 1.383(12) . ?
C44 H44 0.9500 . ?
C46 C47 1.426(12) . ?
C46 H46 0.9500 . ?
C47 C48 1.386(12) . ?
C47 C52 1.401(13) . ?
C48 C49 1.363(13) . ?
C48 H48 0.9500 . ?
C49 C50 1.401(14) . ?
C49 H49 0.9500 . ?
C50 C51 1.365(13) . ?
C50 H50 0.9500 . ?
C51 C52 1.402(12) . ?
C51 H51 0.9500 . ?
C53 C54 1.360(17) . ?
C53 C58 1.402(19) . ?
C53 H53 0.9500 . ?
C54 C55 1.400(17) . ?
C54 H54 0.9500 . ?
C55 C56 1.311(19) . ?
C55 H55 0.9500 . ?
C56 C57 1.37(2) . ?
C56 H56 0.9500 . ?
C57 C58 1.38(2) . ?
C57 H57 0.9500 . ?
C58 H58 0.9500 . ?
C59 C60 1.359(14) . ?
C59 C64 1.368(14) . ?
C59 H59 0.9500 . ?
C60 C61 1.407(16) . ?
C60 H60 0.9500 . ?
C61 C62 1.379(17) . ?
C61 H61 0.9500 . ?
C62 C63 1.322(16) . ?
C62 H62 0.9500 . ?
C63 C64 1.375(14) . ?
C63 H63 0.9500 . ?
C64 H64 0.9500 . ?

loop_
_geom_hbond_atom_site_label_D
_geom_hbond_atom_site_label_H
_geom_hbond_atom_site_label_A
_geom_hbond_distance_DH
_geom_hbond_distance_HA
_geom_hbond_distance_DA
_geom_hbond_angle_DHA
_geom_hbond_site_symmetry_A
_geom_hbond_publ_flag
C15 H15 S6 0.95 3.00 3.738(9) 136.0 . yes
C25 H25 S4 0.95 2.81 3.724(10) 160.7 2_766 yes

loop_
_geom_torsion_atom_site_label_1
_geom_torsion_atom_site_label_2
_geom_torsion_atom_site_label_3
_geom_torsion_atom_site_label_4
_geom_torsion
_geom_torsion_site_symmetry_1
_geom_torsion_site_symmetry_2
_geom_torsion_site_symmetry_3
_geom_torsion_site_symmetry_4
_geom_torsion_publ_flag
Pd1 S1 C1 C2 178.7(7) . . . . ?
Pd2 S1 C1 C2 -69.0(7) . . . . ?
Pd1 S1 C1 C6 1.0(7) . . . . ?
Pd2 S1 C1 C6 113.4(7) . . . . ?
C6 C1 C2 C3 -1.3(14) . . . . ?
S1 C1 C2 C3 -179.0(7) . . . . ?
C1 C2 C3 C4 1.6(15) . . . . ?
C2 C3 C4 C5 -1.4(15) . . . . ?
C3 C4 C5 C6 1.0(15) . . . . ?
C4 C5 C6 C1 -0.7(14) . . . . ?
C4 C5 C6 N1 -179.4(9) . . . . ?
C2 C1 C6 C5 0.8(13) . . . . ?
S1 C1 C6 C5 178.5(7) . . . . ?
C2 C1 C6 N1 179.6(8) . . . . ?
S1 C1 C6 N1 -2.7(11) . . . . ?
C7 N1 C6 C5 5.4(13) . . . . ?
Pd1 N1 C6 C5 -178.2(7) . . . . ?
C7 N1 C6 C1 -173.4(8) . . . . ?
Pd1 N1 C6 C1 3.1(10) . . . . ?
C6 N1 C7 C8 177.7(9) . . . . ?
Pd1 N1 C7 C8 1.6(14) . . . . ?
N1 C7 C8 C13 3.3(17) . . . . ?
N1 C7 C8 C9 -174.6(9) . . . . ?
C13 C8 C9 C10 -1.3(14) . . . . ?
C7 C8 C9 C10 176.9(9) . . . . ?
C8 C9 C10 C11 -0.1(15) . . . . ?
C9 C10 C11 C12 0.4(14) . . . . ?
C10 C11 C12 C13 0.8(14) . . . . ?
C7 C8 C13 C12 -175.6(8) . . . . ?
C9 C8 C13 C12 2.3(12) . . . . ?
C7 C8 C13 S2 6.5(14) . . . . ?
C9 C8 C13 S2 -175.6(7) . . . . ?
C11 C12 C13 C8 -2.2(13) . . . . ?
C11 C12 C13 S2 175.9(7) . . . . ?
Pd1 S2 C13 C8 -15.9(8) . . . . ?
Pd1 S2 C13 C12 166.2(6) . . . . ?
Pd2 S3 C14 C15 -175.4(7) . . . . ?
Pd3 S3 C14 C15 62.6(8) . . . . ?
Pd2 S3 C14 C19 -0.9(7) . . . . ?
Pd3 S3 C14 C19 -123.0(7) . . . . ?
C19 C14 C15 C16 -5.0(13) . . . . ?
S3 C14 C15 C16 169.3(7) . . . . ?
C14 C15 C16 C17 1.3(14) . . . . ?
C15 C16 C17 C18 0.7(14) . . . . ?
C16 C17 C18 C19 1.0(14) . . . . ?
C17 C18 C19 C14 -4.5(13) . . . . ?
C17 C18 C19 N2 177.3(8) . . . . ?
C15 C14 C19 C18 6.4(13) . . . . ?
S3 C14 C19 C18 -168.0(7) . . . . ?
C15 C14 C19 N2 -175.3(8) . . . . ?
S3 C14 C19 N2 10.3(11) . . . . ?
C20 N2 C19 C18 -23.9(12) . . . . ?
Pd2 N2 C19 C18 162.7(7) . . . . ?
C20 N2 C19 C14 157.9(8) . . . . ?
Pd2 N2 C19 C14 -15.4(10) . . . . ?
C19 N2 C20 C21 172.8(8) . . . . ?
Pd2 N2 C20 C21 -14.6(13) . . . . ?
N2 C20 C21 C26 -7.9(15) . . . . ?
N2 C20 C21 C22 177.8(9) . . . . ?
C26 C21 C22 C23 -0.4(13) . . . . ?
C20 C21 C22 C23 174.4(8) . . . . ?
C21 C22 C23 C24 -0.7(14) . . . . ?
C22 C23 C24 C25 0.9(14) . . . . ?
C23 C24 C25 C26 0.0(14) . . . . ?
C24 C25 C26 C21 -1.0(13) . . . . ?
C24 C25 C26 S4 178.4(7) . . . . ?
C22 C21 C26 C25 1.2(11) . . . . ?
C20 C21 C26 C25 -173.0(8) . . . . ?
C22 C21 C26 S4 -178.1(7) . . . . ?
C20 C21 C26 S4 7.7(12) . . . . ?
Pd2 S4 C26 C25 -169.0(6) . . . . ?
Pd2 S4 C26 C21 10.3(8) . . . . ?
Pd3 S5 C27 C28 -173.9(7) . . . . ?
Pd4 S5 C27 C28 -46.3(8) . . . . ?
Pd3 S5 C27 C32 7.9(7) . . . . ?
Pd4 S5 C27 C32 135.5(6) . . . . ?
C32 C27 C28 C29 -1.3(14) . . . . ?
S5 C27 C28 C29 -179.5(7) . . . . ?
C27 C28 C29 C30 -1.2(14) . . . . ?
C28 C29 C30 C31 0.6(15) . . . . ?
C29 C30 C31 C32 2.6(15) . . . . ?
C30 C31 C32 C27 -5.0(14) . . . . ?
C30 C31 C32 N3 176.3(9) . . . . ?
C28 C27 C32 C31 4.3(12) . . . . ?
S5 C27 C32 C31 -177.4(7) . . . . ?
C28 C27 C32 N3 -176.9(8) . . . . ?
S5 C27 C32 N3 1.3(11) . . . . ?
C33 N3 C32 C31 -22.5(12) . . . . ?
Pd3 N3 C32 C31 166.6(7) . . . . ?
C33 N3 C32 C27 158.8(8) . . . . ?
Pd3 N3 C32 C27 -12.1(10) . . . . ?
C32 N3 C33 C34 177.0(9) . . . . ?
Pd3 N3 C33 C34 -13.1(14) . . . . ?
N3 C33 C34 C39 1.0(17) . . . . ?
N3 C33 C34 C35 -175.5(9) . . . . ?
C39 C34 C35 C36 0.9(14) . . . . ?
C33 C34 C35 C36 177.7(9) . . . . ?
C34 C35 C36 C37 -1.8(16) . . . . ?
C35 C36 C37 C38 1.7(16) . . . . ?
C36 C37 C38 C39 -0.6(16) . . . . ?
C37 C38 C39 C34 -0.3(15) . . . . ?
C37 C38 C39 S6 177.7(8) . . . . ?
C35 C34 C39 C38 0.2(13) . . . . ?
C33 C34 C39 C38 -176.2(9) . . . . ?
C35 C34 C39 S6 -177.6(7) . . . . ?
C33 C34 C39 S6 6.0(15) . . . . ?
Pd3 S6 C39 C38 -178.6(7) . . . . ?
Pd3 S6 C39 C34 -0.7(9) . . . . ?
Pd4 S7 C40 C41 168.1(6) . . . . ?
Pd1 S7 C40 C41 54.7(7) . . . . ?
Pd4 S7 C40 C45 -9.8(7) . . . . ?
Pd1 S7 C40 C45 -123.3(6) . . . . ?
C45 C40 C41 C42 3.1(13) . . . . ?
S7 C40 C41 C42 -174.8(7) . . . . ?
C40 C41 C42 C43 0.6(13) . . . . ?
C41 C42 C43 C44 -3.0(13) . . . . ?
C42 C43 C44 C45 1.5(13) . . . . ?
C43 C44 C45 C40 2.1(13) . . . . ?
C43 C44 C45 N4 -178.6(8) . . . . ?
C41 C40 C45 C44 -4.5(12) . . . . ?
S7 C40 C45 C44 173.4(6) . . . . ?
C41 C40 C45 N4 176.2(7) . . . . ?
S7 C40 C45 N4 -5.9(10) . . . . ?
C46 N4 C45 C44 22.1(12) . . . . ?
Pd4 N4 C45 C44 -158.0(7) . . . . ?
C46 N4 C45 C40 -158.6(8) . . . . ?
Pd4 N4 C45 C40 21.3(9) . . . . ?
C45 N4 C46 C47 -178.7(9) . . . . ?
Pd4 N4 C46 C47 1.4(14) . . . . ?
N4 C46 C47 C48 -173.7(9) . . . . ?
N4 C46 C47 C52 5.4(16) . . . . ?
C52 C47 C48 C49 -2.9(14) . . . . ?
C46 C47 C48 C49 176.3(9) . . . . ?
C47 C48 C49 C50 1.1(15) . . . . ?
C48 C49 C50 C51 1.4(15) . . . . ?
C49 C50 C51 C52 -2.1(15) . . . . ?
C48 C47 C52 C51 2.1(12) . . . . ?
C46 C47 C52 C51 -177.0(9) . . . . ?
C48 C47 C52 S8 -178.5(7) . . . . ?
C46 C47 C52 S8 2.4(13) . . . . ?
C50 C51 C52 C47 0.3(14) . . . . ?
C50 C51 C52 S8 -179.1(8) . . . . ?
Pd4 S8 C52 C47 -12.4(9) . . . . ?
Pd4 S8 C52 C51 167.0(6) . . . . ?
C58 C53 C54 C55 1(2) . . . . ?
C53 C54 C55 C56 2(2) . . . . ?
C54 C55 C56 C57 -5(2) . . . . ?
C55 C56 C57 C58 4(3) . . . . ?
C56 C57 C58 C53 -1(2) . . . . ?
C54 C53 C58 C57 -2(2) . . . . ?
C64 C59 C60 C61 -0.6(16) . . . . ?
C59 C60 C61 C62 -1.5(16) . . . . ?
C60 C61 C62 C63 3.4(18) . . . . ?
C61 C62 C63 C64 -3.3(19) . . . . ?
C60 C59 C64 C63 0.8(16) . . . . ?
C62 C63 C64 C59 1.2(18) . . . . ?
